data_7018936
loop_
_publ_author_name
'Frank, Ren\'e'
'Grell, Toni'
'Hiller, Markus'
'Hey-Hawkins, Evamarie'

_publ_section_title
;
 Electrophilic substitution of the nido-dicarbaborate anion
 7,8-nido-C2B9H12&#x2212; with sulfenyl chlorides
;
_journal_issue 20
_journal_name_full 'Dalton Transactions'
_journal_page_first 6155
_journal_paper_doi 10.1039/c2dt12501c
_journal_volume 41
_journal_year 2012
_chemical_absolute_configuration ad
_chemical_formula_sum 'C12 H26 B9 I N2 O2 S'
_chemical_formula_weight 486.60
_space_group_IT_number 19
_symmetry_cell_setting orthorhombic
_symmetry_space_group_name_Hall 'P 2ac 2ab'
_symmetry_space_group_name_H-M 'P 21 21 21'
_atom_sites_solution_hydrogens geom
_atom_sites_solution_primary direct
_atom_sites_solution_secondary difmap
_audit_conform_dict_location ftp://ftp.iucr.org/pub/cif_core.dic
_audit_conform_dict_name cif_core.dic
_audit_conform_dict_version 2.2
_audit_creation_date 2011-12-23T19:24:41-00:00
_audit_creation_method 'WinGX routine CIF_UPDATE'
_cell_angle_alpha 90
_cell_angle_beta 90
_cell_angle_gamma 90
_cell_formula_units_Z 4
_cell_length_a 9.7780(4)
_cell_length_b 12.8059(5)
_cell_length_c 17.2117(5)
_cell_measurement_reflns_used 3067
_cell_measurement_temperature 130(2)
_cell_measurement_theta_max 28.834
_cell_measurement_theta_min 2.846
_cell_volume 2155.18(14)
_computing_cell_refinement
;
CrysAlisPro, Oxford Diffraction Ltd.,
Version 1.171.34.44 (release 25-10-2010 CrysAlis171 .NET)
(compiled Oct 25 2010,18:11:34)
;
_computing_data_collection
;
CrysAlisPro, Oxford Diffraction Ltd.,
Version 1.171.34.44 (release 25-10-2010 CrysAlis171 .NET)
(compiled Oct 25 2010,18:11:34)
;
_computing_data_reduction
;
CrysAlisPro, Oxford Diffraction Ltd.,
Version 1.171.34.44 (release 25-10-2010 CrysAlis171 .NET)
(compiled Oct 25 2010,18:11:34)
;
_computing_molecular_graphics
;
ORTEP3 for Windows
L. J. Farrugia, J. Appl. Crystallogr. 1997, 30, 565.
;
_computing_publication_material
;
WINGX
L.J. Farrugia,
J. Appl. Cryst., 1999, 32, 837-838.
;
_computing_structure_refinement 'SHELXL-97 (Sheldrick, 1997)'
_computing_structure_solution
;
SIR92
A. Altomare, G. Cascarano, C. Giacovazzo and A. Guagliardi,
J. Appl. Crystallogr. 1993, 26, 343-350.
;
_diffrn_ambient_temperature 130.1
_diffrn_measured_fraction_theta_full 0.998
_diffrn_measured_fraction_theta_max 0.998
_diffrn_measurement_device_type 'Xcalibur, Sapphire3, Gemini'
_diffrn_measurement_method '\w scans'
_diffrn_orient_matrix_UB_11 0.0015793
_diffrn_orient_matrix_UB_12 0.054758
_diffrn_orient_matrix_UB_13 -0.0061601
_diffrn_orient_matrix_UB_21 -0.0617074
_diffrn_orient_matrix_UB_22 0.0053748
_diffrn_orient_matrix_UB_23 0.0212522
_diffrn_orient_matrix_UB_31 0.0380139
_diffrn_orient_matrix_UB_32 0.0064299
_diffrn_orient_matrix_UB_33 0.0347911
_diffrn_radiation_monochromator graphite
_diffrn_radiation_type MoK\a
_diffrn_radiation_wavelength 0.71073
_diffrn_reflns_av_R_equivalents 0.0903
_diffrn_reflns_av_unetI/netI 0.1075
_diffrn_reflns_limit_h_max 12
_diffrn_reflns_limit_h_min -11
_diffrn_reflns_limit_k_max 11
_diffrn_reflns_limit_k_min -16
_diffrn_reflns_limit_l_max 20
_diffrn_reflns_limit_l_min -21
_diffrn_reflns_number 14674
_diffrn_reflns_theta_full 26.36
_diffrn_reflns_theta_max 26.36
_diffrn_reflns_theta_min 2.85
_exptl_absorpt_correction_T_max 1
_exptl_absorpt_correction_T_min 0.98423
_exptl_absorpt_correction_type multi-scan
_exptl_absorpt_process_details
;
CrysAlisPro, Oxford Diffraction Ltd.,
Version 1.171.34.44 (release 25-10-2010 CrysAlis171 .NET)
(compiled Oct 25 2010,18:11:34)
Empirical absorption correction using spherical harmonics,
implemented in SCALE3 ABSPACK scaling algorithm.
;
_exptl_crystal_colour yellow
_exptl_crystal_description 'small prism'
_exptl_crystal_size_max 0.05
_exptl_crystal_size_mid 0.03
_exptl_crystal_size_min 0.02
_refine_ls_abs_structure_details 'Flack H D (1983), Acta Cryst. A39, 876-881'
_refine_ls_abs_structure_Flack 0.06(2)
_refine_ls_extinction_method none
_refine_ls_goodness_of_fit_ref 0.970
_refine_ls_hydrogen_treatment mixed
_refine_ls_matrix_type full
_refine_ls_number_parameters 256
_refine_ls_number_reflns 4401
_refine_ls_number_restraints 1
_refine_ls_restrained_S_all 0.970
_refine_ls_R_factor_all 0.0831
_refine_ls_R_factor_gt 0.0484
_refine_ls_shift/su_max 0.253
_refine_ls_shift/su_mean 0.001
_refine_ls_structure_factor_coef Fsqd
_refine_ls_weighting_details 'calc w=1/[\s^2^(Fo^2^)+(0.0119P)^2^+0.0000P] where P=(Fo^2^+2Fc^2^)/3'
_refine_ls_weighting_scheme calc
_refine_ls_wR_factor_gt 0.0563
_refine_ls_wR_factor_ref 0.0637
_reflns_number_gt 3204
_reflns_number_total 4401
_reflns_threshold_expression >2sigma(I)
_cod_data_source_file c2dt12501c.txt
_cod_data_source_block x1255fin
_cod_depositor_comments
;
The following automatic conversions were performed:

'_symmetry_cell_setting' value 'Orthorhombic' changed to
'orthorhombic' according to
/home/saulius/struct/CIF-dictionaries/cif_core.dic dictionary named
'cif_core.dic' version 2.4.1 from 2010-06-29.

Automatic conversion script
Id: cif_fix_values 1715 2011-07-08 13:25:40Z adriana 
;
_cod_original_sg_symbol_H-M P2(1)2(1)2(1)
_cod_database_code 7018936

loop_
_symmetry_equiv_pos_as_xyz
'x, y, z'
'-x+1/2, -y, z+1/2'
'x+1/2, -y+1/2, -z'
'-x, y+1/2, -z+1/2'

loop_
_atom_site_label
_atom_site_type_symbol
_atom_site_fract_x
_atom_site_fract_y
_atom_site_fract_z
_atom_site_U_iso_or_equiv
_atom_site_adp_type
_atom_site_occupancy
_atom_site_symmetry_multiplicity
_atom_site_calc_flag
_atom_site_refinement_flags
I1 I -0.14901(4) 0.28399(3) 0.543405(19) 0.02846(10) Uani 1 1 d .
S1 S 0.39697(14) 0.27965(14) 0.74493(8) 0.0297(4) Uani 1 1 d .
O1 O 0.4279(5) -0.1458(3) 0.5225(2) 0.0425(13) Uani 1 1 d .
O2 O 0.6368(6) -0.0962(3) 0.5162(2) 0.0394(12) Uani 1 1 d .
N1 N 0.5203(5) -0.0863(4) 0.5399(3) 0.0297(12) Uani 1 1 d .
N2 N 0.4825(6) 0.0606(4) 0.9237(3) 0.0239(13) Uani 1 1 d .
C1 C 0.4280(6) 0.1704(4) 0.6863(3) 0.0220(15) Uani 1 1 d .
C2 C 0.3276(7) 0.0983(4) 0.6655(3) 0.0239(16) Uani 1 1 d .
H2 H 0.2362 0.1083 0.6828 0.029 Uiso 1 1 calc R
C3 C 0.3591(7) 0.0127(4) 0.6203(3) 0.0236(13) Uani 1 1 d .
H3 H 0.2906 -0.0372 0.6079 0.028 Uiso 1 1 calc R
C4 C 0.4897(7) 0.0002(5) 0.5935(3) 0.0234(16) Uani 1 1 d .
C5 C 0.5909(7) 0.0694(5) 0.6123(3) 0.0286(16) Uani 1 1 d .
H5 H 0.6813 0.0594 0.5935 0.034 Uiso 1 1 calc R
C6 C 0.5607(6) 0.1537(5) 0.6588(3) 0.0270(15) Uani 1 1 d .
H6 H 0.6313 0.2014 0.6724 0.032 Uiso 1 1 calc R
C7 C 0.0916(6) 0.2369(4) 0.7720(3) 0.0221(15) Uani 1 1 d D
C8 C -0.0431(7) 0.2422(4) 0.7249(3) 0.0219(15) Uani 1 1 d D
C9 C 0.5196(7) -0.0116(6) 0.9872(3) 0.057(2) Uani 1 1 d .
H9A H 0.5583 0.0282 1.0306 0.085 Uiso 1 1 calc R
H9B H 0.5873 -0.062 0.9684 0.085 Uiso 1 1 calc R
H9C H 0.4377 -0.0488 1.0048 0.085 Uiso 1 1 calc R
C10 C 0.3794(7) 0.1357(5) 0.9522(4) 0.060(2) Uani 1 1 d .
H10A H 0.4178 0.1763 0.9952 0.089 Uiso 1 1 calc R
H10B H 0.2984 0.0977 0.9702 0.089 Uiso 1 1 calc R
H10C H 0.3535 0.183 0.9099 0.089 Uiso 1 1 calc R
C11 C 0.6056(7) 0.1187(5) 0.8983(3) 0.0378(19) Uani 1 1 d .
H11A H 0.6426 0.1585 0.9422 0.057 Uiso 1 1 calc R
H11B H 0.581 0.1667 0.8563 0.057 Uiso 1 1 calc R
H11C H 0.6748 0.0693 0.8797 0.057 Uiso 1 1 calc R
C12 C 0.4283(9) 0.0014(6) 0.8598(4) 0.074(3) Uani 1 1 d .
H12A H 0.4036 0.049 0.8174 0.111 Uiso 1 1 calc R
H12B H 0.3468 -0.0368 0.8769 0.111 Uiso 1 1 calc R
H12C H 0.4974 -0.0482 0.8415 0.111 Uiso 1 1 calc R
B1 B -0.0085(8) 0.4336(6) 0.7905(4) 0.0264(19) Uani 1 1 d .
H1A H -0.0421 0.5008 0.8275 0.032 Uiso 1 1 calc R
B2 B 0.1234(8) 0.3497(5) 0.8194(4) 0.0251(19) Uani 1 1 d .
H2A H 0.1752 0.3591 0.8771 0.03 Uiso 1 1 calc R
B3 B -0.0440(7) 0.3007(6) 0.8144(3) 0.0234(17) Uani 1 1 d .
H3A H -0.1027 0.2754 0.867 0.028 Uiso 1 1 calc R
B4 B -0.1253(8) 0.3586(5) 0.7343(3) 0.0239(18) Uani 1 1 d .
H4A H -0.2382 0.3734 0.7353 0.029 Uiso 1 1 calc R
B5 B -0.0068(8) 0.4418(6) 0.6858(4) 0.0288(19) Uani 1 1 d .
H5A H -0.0435 0.5126 0.6538 0.035 Uiso 1 1 calc R
B6 B 0.1491(9) 0.4351(5) 0.7403(3) 0.0232(15) Uani 1 1 d .
H6A H 0.2209 0.5028 0.7456 0.028 Uiso 1 1 calc R
B9 B -0.0329(7) 0.3158(5) 0.6507(3) 0.0210(17) Uani 1 1 d .
B10 B 0.1368(9) 0.3737(5) 0.6495(4) 0.0248(17) Uani 1 1 d .
H10 H 0.1963 0.3711 0.5939 0.03 Uiso 1 1 calc R
B11 B 0.2106(7) 0.3065(5) 0.7350(4) 0.0236(18) Uani 1 1 d .
H7 H 0.105(5) 0.175(3) 0.800(2) 0.012(15) Uiso 1 1 d D
H8 H -0.089(4) 0.179(3) 0.720(2) 0.000(14) Uiso 1 1 d D
H15 H 0.142(6) 0.295(4) 0.654(2) 0.042(15) Uiso 1 1 d .

loop_
_atom_site_aniso_label
_atom_site_aniso_U_11
_atom_site_aniso_U_22
_atom_site_aniso_U_33
_atom_site_aniso_U_23
_atom_site_aniso_U_13
_atom_site_aniso_U_12
I1 0.0325(2) 0.02958(19) 0.02334(16) -0.0020(2) -0.0020(2) -0.0033(2)
S1 0.0185(9) 0.0309(9) 0.0398(8) -0.0083(10) -0.0012(6) -0.0007(9)
O1 0.034(3) 0.035(3) 0.059(3) -0.015(2) -0.002(2) 0.002(2)
O2 0.025(3) 0.046(3) 0.047(3) -0.006(2) 0.005(3) 0.006(3)
N1 0.024(3) 0.030(3) 0.036(3) 0.004(3) 0.005(3) 0.005(3)
N2 0.024(4) 0.027(3) 0.021(3) 0.000(3) 0.004(2) 0.004(3)
C1 0.012(4) 0.028(4) 0.027(3) 0.008(3) -0.007(3) 0.003(3)
C2 0.019(4) 0.031(4) 0.022(3) 0.004(3) 0.004(3) 0.003(3)
C3 0.018(4) 0.025(3) 0.028(3) -0.001(3) 0.001(3) -0.006(3)
C4 0.030(5) 0.016(4) 0.024(4) 0.003(3) 0.001(3) 0.007(3)
C5 0.019(4) 0.028(4) 0.039(4) 0.008(3) 0.006(3) 0.009(3)
C6 0.011(4) 0.031(4) 0.039(4) 0.005(3) -0.005(3) -0.001(3)
C7 0.024(4) 0.022(4) 0.021(3) 0.006(3) 0.001(3) 0.003(3)
C8 0.022(4) 0.013(4) 0.031(3) 0.002(3) 0.002(3) -0.004(2)
C9 0.044(6) 0.082(6) 0.044(4) 0.038(4) -0.004(4) 0.004(5)
C10 0.040(6) 0.047(4) 0.091(5) -0.002(5) 0.023(6) 0.006(4)
C11 0.025(5) 0.044(5) 0.044(4) 0.005(3) 0.005(3) 0.003(3)
C12 0.109(9) 0.068(6) 0.046(5) -0.007(4) -0.014(5) -0.052(6)
B1 0.033(5) 0.022(4) 0.024(4) -0.004(3) 0.003(3) 0.010(4)
B2 0.027(5) 0.020(4) 0.029(4) 0.001(3) 0.000(3) 0.007(4)
B3 0.024(4) 0.026(5) 0.020(3) 0.001(4) 0.005(3) 0.005(4)
B4 0.023(5) 0.022(4) 0.026(4) -0.006(3) 0.008(3) 0.003(4)
B5 0.030(5) 0.020(4) 0.036(5) 0.004(4) 0.000(4) 0.003(4)
B6 0.025(4) 0.019(4) 0.026(4) -0.003(3) 0.006(4) -0.001(4)
B9 0.019(4) 0.017(4) 0.028(4) 0.006(3) -0.001(3) -0.004(3)
B10 0.030(5) 0.019(4) 0.025(4) -0.003(3) 0.007(4) -0.001(4)
B11 0.021(4) 0.022(5) 0.028(4) 0.003(3) 0.000(3) -0.001(3)

loop_
_atom_type_symbol
_atom_type_description
_atom_type_scat_dispersion_real
_atom_type_scat_dispersion_imag
_atom_type_scat_source
I I -0.4742 1.8119 'International Tables Vol C Tables 4.2.6.8 and 6.1.1.4'
S S 0.1246 0.1234 'International Tables Vol C Tables 4.2.6.8 and 6.1.1.4'
O O 0.0106 0.006 'International Tables Vol C Tables 4.2.6.8 and 6.1.1.4'
N N 0.0061 0.0033 'International Tables Vol C Tables 4.2.6.8 and 6.1.1.4'
C C 0.0033 0.0016 'International Tables Vol C Tables 4.2.6.8 and 6.1.1.4'
B B 0.0013 0.0007 'International Tables Vol C Tables 4.2.6.8 and 6.1.1.4'
H H 0 0 'International Tables Vol C Tables 4.2.6.8 and 6.1.1.4'

loop_
_geom_angle_atom_site_label_1
_geom_angle_atom_site_label_2
_geom_angle_atom_site_label_3
_geom_angle
C1 S1 B11 105.3(3)
O2 N1 O1 123.1(6)
O2 N1 C4 118.6(5)
O1 N1 C4 118.3(5)
C12 N2 C9 109.1(5)
C12 N2 C10 110.2(6)
C9 N2 C10 109.3(5)
C12 N2 C11 109.8(5)
C9 N2 C11 109.5(5)
C10 N2 C11 109.0(5)
C2 C1 C6 117.8(5)
C2 C1 S1 123.7(5)
C6 C1 S1 118.5(5)
C3 C2 C1 120.9(6)
C3 C2 H2 119.5
C1 C2 H2 119.5
C4 C3 C2 119.4(6)
C4 C3 H3 120.3
C2 C3 H3 120.3
C5 C4 C3 121.4(6)
C5 C4 N1 119.3(6)
C3 C4 N1 119.3(6)
C4 C5 C6 119.4(6)
C4 C5 H5 120.3
C6 C5 H5 120.3
C5 C6 C1 121.1(6)
C5 C6 H6 119.5
C1 C6 H6 119.5
C8 C7 B11 112.7(5)
C8 C7 B2 111.9(5)
B11 C7 B2 65.2(4)
C8 C7 B3 63.0(4)
B11 C7 B3 117.7(5)
B2 C7 B3 62.0(4)
C8 C7 H7 115(3)
B11 C7 H7 125(3)
B2 C7 H7 116(3)
B3 C7 H7 107(3)
C7 C8 B9 113.1(5)
C7 C8 B4 113.0(5)
B9 C8 B4 65.6(4)
C7 C8 B3 63.4(4)
B9 C8 B3 117.6(5)
B4 C8 B3 61.9(4)
C7 C8 H8 115(3)
B9 C8 H8 119(3)
B4 C8 H8 123(3)
B3 C8 H8 117(3)
N2 C9 H9A 109.5
N2 C9 H9B 109.5
H9A C9 H9B 109.5
N2 C9 H9C 109.5
H9A C9 H9C 109.5
H9B C9 H9C 109.5
N2 C10 H10A 109.5
N2 C10 H10B 109.5
H10A C10 H10B 109.5
N2 C10 H10C 109.5
H10A C10 H10C 109.5
H10B C10 H10C 109.5
N2 C11 H11A 109.5
N2 C11 H11B 109.5
H11A C11 H11B 109.5
N2 C11 H11C 109.5
H11A C11 H11C 109.5
H11B C11 H11C 109.5
N2 C12 H12A 109.5
N2 C12 H12B 109.5
H12A C12 H12B 109.5
N2 C12 H12C 109.5
H12A C12 H12C 109.5
H12B C12 H12C 109.5
B2 B1 B6 60.2(4)
B2 B1 B4 107.2(5)
B6 B1 B4 107.5(5)
B2 B1 B3 59.5(4)
B6 B1 B3 107.0(5)
B4 B1 B3 59.0(4)
B2 B1 B5 108.2(5)
B6 B1 B5 60.2(4)
B4 B1 B5 59.6(4)
B3 B1 B5 106.7(5)
B2 B1 H1A 121.7
B6 B1 H1A 121.8
B4 B1 H1A 122.4
B3 B1 H1A 122.9
B5 B1 H1A 121.8
C7 B2 B1 104.6(5)
C7 B2 B3 59.9(4)
B1 B2 B3 61.2(4)
C7 B2 B6 100.5(4)
B1 B2 B6 60.3(4)
B3 B2 B6 108.4(5)
C7 B2 B11 54.9(3)
B1 B2 B11 108.2(5)
B3 B2 B11 107.3(5)
B6 B2 B11 59.5(4)
C7 B2 H2A 127.1
B1 B2 H2A 121.3
B3 B2 H2A 120.2
B6 B2 H2A 123.6
B11 B2 H2A 122.8
C8 B3 C7 53.6(3)
C8 B3 B4 58.7(3)
C7 B3 B4 102.5(4)
C8 B3 B2 101.3(4)
C7 B3 B2 58.1(3)
B4 B3 B2 108.1(5)
C8 B3 B1 102.0(4)
C7 B3 B1 101.8(5)
B4 B3 B1 60.3(4)
B2 B3 B1 59.3(4)
C8 B3 H3A 127.1
C7 B3 H3A 126.9
B4 B3 H3A 121.7
B2 B3 H3A 122.8
B1 B3 H3A 124.2
C8 B4 B3 59.4(4)
C8 B4 B1 102.8(5)
B3 B4 B1 60.7(4)
C8 B4 B5 99.9(5)
B3 B4 B5 109.0(5)
B1 B4 B5 60.9(4)
C8 B4 B9 54.2(3)
B3 B4 B9 105.9(5)
B1 B4 B9 106.2(5)
B5 B4 B9 58.4(4)
C8 B4 H4A 127.9
B3 B4 H4A 120.4
B1 B4 H4A 122.2
B5 B4 H4A 123.1
B9 B4 H4A 124.2
B9 B5 B10 62.4(4)
B9 B5 B4 60.9(4)
B10 B5 B4 112.8(5)
B9 B5 B6 105.2(5)
B10 B5 B6 59.0(4)
B4 B5 B6 106.2(5)
B9 B5 B1 106.9(5)
B10 B5 B1 109.4(5)
B4 B5 B1 59.4(4)
B6 B5 B1 58.8(4)
B9 B5 H5A 122.2
B10 B5 H5A 118.7
B4 B5 H5A 120.4
B6 B5 H5A 124.7
B1 B5 H5A 122.3
B10 B6 B11 63.7(4)
B10 B6 B2 113.6(5)
B11 B6 B2 60.5(4)
B10 B6 B1 111.8(6)
B11 B6 B1 108.3(5)
B2 B6 B1 59.5(4)
B10 B6 B5 59.8(4)
B11 B6 B5 108.0(5)
B2 B6 B5 108.2(6)
B1 B6 B5 60.9(4)
B10 B6 H6A 117.6
B11 B6 H6A 121.1
B2 B6 H6A 120.4
B1 B6 H6A 121
B5 B6 H6A 122.6
C8 B9 B5 106.3(5)
C8 B9 B4 60.2(3)
B5 B9 B4 60.7(4)
C8 B9 B10 108.0(5)
B5 B9 B10 59.5(4)
B4 B9 B10 110.3(4)
C8 B9 I1 122.0(4)
B5 B9 I1 122.5(4)
B4 B9 I1 118.1(4)
B10 B9 I1 122.4(4)
B6 B10 B5 61.2(4)
B6 B10 B9 103.6(5)
B5 B10 B9 58.1(4)
B6 B10 B11 58.2(4)
B5 B10 B11 104.9(5)
B9 B10 B11 99.1(4)
B6 B10 H10 137.6
B5 B10 H10 136.8
B9 B10 H10 118.2
B11 B10 H10 117.6
B6 B10 H15 112(2)
B5 B10 H15 120(3)
B9 B10 H15 69(3)
B11 B10 H15 57(3)
H10 B10 H15 90.7
C7 B11 B6 104.7(5)
C7 B11 B2 59.8(4)
B6 B11 B2 60.0(4)
C7 B11 B10 106.9(5)
B6 B11 B10 58.1(3)
B2 B11 B10 108.6(5)
C7 B11 S1 125.0(4)
B6 B11 S1 120.3(5)
B2 B11 S1 116.9(4)
B10 B11 S1 122.7(4)
C7 B11 H15 89(2)
B6 B11 H15 89(2)
B2 B11 H15 124(2)
B10 B11 H15 33.0(19)
S1 B11 H15 119(2)

loop_
_geom_bond_atom_site_label_1
_geom_bond_atom_site_label_2
_geom_bond_distance
I1 B9 2.206(6)
S1 C1 1.751(6)
S1 B11 1.862(7)
O1 N1 1.219(6)
O2 N1 1.216(6)
N1 C4 1.473(7)
N2 C12 1.438(7)
N2 C9 1.476(6)
N2 C10 1.477(7)
N2 C11 1.481(7)
C1 C2 1.394(8)
C1 C6 1.398(8)
C2 C3 1.379(7)
C2 H2 0.95
C3 C4 1.368(9)
C3 H3 0.95
C4 C5 1.367(8)
C5 C6 1.376(8)
C5 H5 0.95
C6 H6 0.95
C7 C8 1.548(8)
C7 B11 1.599(8)
C7 B2 1.689(8)
C7 B3 1.720(8)
C7 H7 0.93(3)
C8 B9 1.590(8)
C8 B4 1.701(8)
C8 B3 1.713(8)
C8 H8 0.93(3)
C9 H9A 0.98
C9 H9B 0.98
C9 H9C 0.98
C10 H10A 0.98
C10 H10B 0.98
C10 H10C 0.98
C11 H11A 0.98
C11 H11B 0.98
C11 H11C 0.98
C12 H12A 0.98
C12 H12B 0.98
C12 H12C 0.98
B1 B2 1.751(10)
B1 B6 1.767(10)
B1 B4 1.778(10)
B1 B3 1.785(10)
B1 B5 1.805(9)
B1 H1A 1.12
B2 B3 1.755(10)
B2 B6 1.764(8)
B2 B11 1.773(9)
B2 H2A 1.12
B3 B4 1.755(9)
B3 H3A 1.12
B4 B5 1.782(10)
B4 B9 1.785(8)
B4 H4A 1.12
B5 B9 1.741(9)
B5 B10 1.767(10)
B5 B6 1.793(10)
B5 H5A 1.12
B6 B10 1.754(8)
B6 B11 1.754(9)
B6 H6A 1.12
B9 B10 1.817(11)
B10 B11 1.852(9)
B10 H10 1.12
B10 H15 1.01(5)
B11 H15 1.56(4)
